data_4335055
loop_
_publ_author_name
'Peter Comba'
'Michael Morgen'
'Hubert Wadepohl'

_publ_section_title
;
 Tuning of the Properties of Transition-Metal Bispidine Complexes by
 Variation of the Basicity of the Aromatic Donor Groups
;
_journal_name_full 'Inorganic Chemistry'
_journal_page_first 6481
_journal_page_last 6501
_journal_paper_doi 10.1021/ic4004214
_journal_volume 52
_journal_year 2013
_chemical_formula_sum 'C22 H25 N3 O5 S2'
_chemical_formula_weight 475.57
_space_group_IT_number 14
_symmetry_cell_setting monoclinic
_symmetry_Int_Tables_number 14
_symmetry_space_group_name_Hall '-P 2ybc'
_symmetry_space_group_name_H-M 'P 1 21/c 1'
_atom_sites_solution_hydrogens geom
_atom_sites_solution_primary iterative
_atom_sites_solution_secondary difmap
_audit_block_code co_mimo47
_audit_creation_method SHELXL-97
_audit_update_record 'Tue Mar 13 15:23:06 CET 2012'
_cell_angle_alpha 90.00
_cell_angle_beta 93.683(13)
_cell_angle_gamma 90.00
_cell_formula_units_Z 4
_cell_length_a 11.684(5)
_cell_length_b 9.606(5)
_cell_length_c 19.602(9)
_cell_measurement_reflns_used 7961
_cell_measurement_temperature 100(2)
_cell_measurement_theta_max 31.45
_cell_measurement_theta_min 2.36
_cell_volume 2195.5(18)
_computing_cell_refinement
;
SAINT (Bruker AXS, 1997-2008). Includes estimated systematic errors
 of the unit cell constants from Monte Carlo simulations.
;
_computing_data_collection 'SMART-5.631 (Bruker AXS, 2003)'
_computing_data_reduction 'SAINT (Bruker AXS, 1997-2008)'
_computing_publication_material 'SHELXL-97 (Sheldrick, 1997)'
_computing_structure_refinement 'SHELXL-97 (Sheldrick, 1997)'
_computing_structure_solution 'SUPERFLIP (Palatinus, 2007-2009)'
_diffrn_ambient_environment 'perfluoro polyether oil'
_diffrn_ambient_temperature 100(2)
_diffrn_detector 'CCD plate'
_diffrn_detector_area_resol_mean 8.19
_diffrn_detector_type CCD-PXL-KAF2
_diffrn_measured_fraction_theta_full 0.988
_diffrn_measured_fraction_theta_max 0.988
_diffrn_measurement_device 'three-circle diffractometer'
_diffrn_measurement_device_type 'Bruker AXS Smart 1000'
_diffrn_measurement_method '\f- and \w-scans'
_diffrn_measurement_specimen_support 'polyimid foil'
_diffrn_radiation_monochromator graphite
_diffrn_radiation_probe x-ray
_diffrn_radiation_type MoK\a
_diffrn_radiation_wavelength 0.71073
_diffrn_reflns_av_R_equivalents 0.0401
_diffrn_reflns_av_sigmaI/netI 0.0241
_diffrn_reflns_limit_h_max 16
_diffrn_reflns_limit_h_min -17
_diffrn_reflns_limit_k_max 14
_diffrn_reflns_limit_k_min 0
_diffrn_reflns_limit_l_max 28
_diffrn_reflns_limit_l_min 0
_diffrn_reflns_number 55124
_diffrn_reflns_theta_full 31.51
_diffrn_reflns_theta_max 31.51
_diffrn_reflns_theta_min 2.08
_diffrn_source 'fine-focus sealed tube (Mo)'
_exptl_absorpt_coefficient_mu 0.283
_exptl_absorpt_correction_T_max 0.7464
_exptl_absorpt_correction_T_min 0.6858
_exptl_absorpt_correction_type multi-scan
_exptl_absorpt_process_details
;
multi-scan from symmetry-related measurements (Blessing 1995)
SADABS (Sheldrick & Bruker AXS, 2004-2008)
;
_exptl_crystal_colour colourless
_exptl_crystal_density_diffrn 1.439
_exptl_crystal_description irregular
_exptl_crystal_F_000 1000
_exptl_crystal_size_max 0.21
_exptl_crystal_size_mid 0.19
_exptl_crystal_size_min 0.18
_refine_diff_density_max 0.620
_refine_diff_density_min -0.800
_refine_diff_density_rms 0.074
_refine_ls_abs_structure_details 'Flack H D (1983), Acta Cryst. A39, 876-881'
_refine_ls_extinction_method none
_refine_ls_goodness_of_fit_ref 1.040
_refine_ls_hydrogen_treatment mixed
_refine_ls_matrix_type full
_refine_ls_number_parameters 329
_refine_ls_number_reflns 7237
_refine_ls_number_restraints 0
_refine_ls_restrained_S_all 1.040
_refine_ls_R_factor_all 0.0565
_refine_ls_R_factor_gt 0.0440
_refine_ls_shift/su_max 0.001
_refine_ls_shift/su_mean 0.000
_refine_ls_structure_factor_coef Fsqd
_refine_ls_weighting_details 'calc w=1/[\s^2^(Fo^2^)+(0.0672P)^2^+1.2084P] where P=(Fo^2^+2Fc^2^)/3'
_refine_ls_weighting_scheme calc
_refine_ls_wR_factor_gt 0.1156
_refine_ls_wR_factor_ref 0.1254
_reflns_number_gt 5928
_reflns_number_total 7237
_reflns_threshold_expression >2sigma(I)
_cod_data_source_file ic4004214_si_002_6.cif
_cod_data_source_block co_mimo47
_cod_original_cell_volume 2195.6(18)
_cod_original_sg_symbol_H-M 'P 21/c'
_cod_database_code 4335055
_audit_block_refno 1452
_audit_block_usercomment Mimo_328

loop_
_symmetry_equiv_pos_as_xyz
'x, y, z'
'-x, y+1/2, -z+1/2'
'-x, -y, -z'
'x, -y-1/2, z-1/2'

loop_
_atom_site_label
_atom_site_type_symbol
_atom_site_fract_x
_atom_site_fract_y
_atom_site_fract_z
_atom_site_U_iso_or_equiv
_atom_site_adp_type
_atom_site_occupancy
_atom_site_symmetry_multiplicity
_atom_site_calc_flag
_atom_site_refinement_flags
S1 S 0.41393(4) 1.04571(5) 0.60286(2) 0.03496(11) Uani 1 1 d .
S2 S 0.27567(3) 0.45384(4) 0.664692(18) 0.02327(9) Uani 1 1 d .
O1 O 1.05399(8) 0.70455(11) 0.52028(5) 0.0223(2) Uani 1 1 d .
O2 O 0.90220(8) 0.81156(10) 0.46681(5) 0.01942(19) Uani 1 1 d .
O3 O 0.88848(9) 0.53852(10) 0.75045(5) 0.0215(2) Uani 1 1 d .
O4 O 0.90560(8) 0.31276(10) 0.72251(5) 0.01816(18) Uani 1 1 d .
O5 O 1.01299(8) 0.50711(11) 0.60419(5) 0.01846(19) Uani 1 1 d .
H5 H 1.0466(18) 0.557(2) 0.5783(11) 0.028 Uiso 1 1 d .
N1 N 0.78839(11) 0.90218(13) 0.60488(6) 0.0231(2) Uani 1 1 d .
N2 N 0.65341(9) 0.37537(11) 0.72366(5) 0.0166(2) Uani 1 1 d .
N3 N 0.66602(9) 0.57701(11) 0.56749(5) 0.01318(18) Uani 1 1 d .
C1 C 0.86545(10) 0.65123(13) 0.55238(6) 0.0149(2) Uani 1 1 d .
C2 C 0.73892(10) 0.68716(13) 0.54183(6) 0.0140(2) Uani 1 1 d .
H2 H 0.7190(15) 0.6943(18) 0.4916(9) 0.017 Uiso 1 1 d .
C4 C 0.70801(10) 0.53982(12) 0.63708(6) 0.0124(2) Uani 1 1 d .
H4 H 0.7248(14) 0.6292(18) 0.6620(9) 0.015 Uiso 1 1 d .
C5 C 0.82418(10) 0.46334(13) 0.63728(6) 0.0135(2) Uani 1 1 d .
H5A H 0.8158(15) 0.3709(19) 0.6165(9) 0.016 Uiso 1 1 d .
C6 C 0.90271(10) 0.54765(13) 0.59518(6) 0.0144(2) Uani 1 1 d .
C10 C 0.94962(11) 0.72361(14) 0.51303(6) 0.0172(2) Uani 1 1 d .
C11 C 0.98055(13) 0.87873(16) 0.42296(7) 0.0241(3) Uani 1 1 d .
H11A H 0.9390(5) 0.9382(13) 0.3919(6) 0.036 Uiso 1 1 calc R
H11B H 1.0192(10) 0.8103(9) 0.3984(6) 0.036 Uiso 1 1 calc R
H11C H 1.0348(10) 0.9316(13) 0.4500(3) 0.036 Uiso 1 1 calc R
C12 C 0.87556(10) 0.44497(13) 0.70992(6) 0.0154(2) Uani 1 1 d .
C13 C 0.93513(13) 0.28247(17) 0.79364(7) 0.0254(3) Uani 1 1 d .
H13A H 0.9523(11) 0.1870(13) 0.79868(14) 0.038 Uiso 1 1 calc R
H13B H 0.8728(9) 0.3050(13) 0.8198(4) 0.038 Uiso 1 1 calc R
H13C H 0.9996(11) 0.3356(12) 0.8089(3) 0.038 Uiso 1 1 calc R
C14 C 0.70542(11) 0.82437(13) 0.57477(6) 0.0168(2) Uani 1 1 d .
C15 C 0.58904(12) 0.86017(14) 0.57177(7) 0.0202(2) Uani 1 1 d .
H15 H 0.5330(16) 0.800(2) 0.5476(10) 0.024 Uiso 1 1 d .
C16 C 0.55567(14) 0.98464(16) 0.60128(8) 0.0259(3) Uani 1 1 d .
C17 C 0.64203(17) 1.06746(16) 0.63276(9) 0.0318(4) Uani 1 1 d .
H17 H 0.6247(19) 1.157(2) 0.6549(11) 0.038 Uiso 1 1 d .
C18 C 0.75446(16) 1.02261(17) 0.63344(8) 0.0301(3) Uani 1 1 d .
H18 H 0.8115(19) 1.070(2) 0.6569(11) 0.036 Uiso 1 1 d .
C19 C 0.61731(10) 0.46383(12) 0.67419(6) 0.0130(2) Uani 1 1 d .
C20 C 0.50215(10) 0.49102(13) 0.65723(6) 0.0153(2) Uani 1 1 d .
H20 H 0.4821(15) 0.5549(19) 0.6229(9) 0.018 Uiso 1 1 d .
C21 C 0.41842(10) 0.41923(14) 0.69084(6) 0.0163(2) Uani 1 1 d .
C22 C 0.45536(11) 0.32526(14) 0.74211(7) 0.0187(2) Uani 1 1 d .
H22 H 0.4029(16) 0.274(2) 0.7666(9) 0.022 Uiso 1 1 d .
C23 C 0.57221(11) 0.30985(14) 0.75680(7) 0.0194(2) Uani 1 1 d .
H23 H 0.6002(16) 0.246(2) 0.7922(9) 0.023 Uiso 1 1 d .
C24 C 0.32899(15) 0.9111(2) 0.56120(10) 0.0373(4) Uani 1 1 d .
H24A H 0.3526(10) 0.8981(12) 0.5157(7) 0.056 Uiso 1 1 calc R
H24B H 0.2497(12) 0.9373(9) 0.5593(7) 0.056 Uiso 1 1 calc R
H24C H 0.3394(11) 0.8259(13) 0.5863(6) 0.056 Uiso 1 1 calc R
C25 C 0.19975(12) 0.31936(17) 0.70641(8) 0.0263(3) Uani 1 1 d .
H25A H 0.1199(11) 0.3216(9) 0.6906(6) 0.039 Uiso 1 1 calc R
H25B H 0.2066(10) 0.3342(8) 0.7552(6) 0.039 Uiso 1 1 calc R
H25C H 0.2319(9) 0.2300(12) 0.6959(6) 0.039 Uiso 1 1 calc R
C26 C 0.65419(11) 0.45773(14) 0.52101(6) 0.0172(2) Uani 1 1 d .
H26A H 0.6147(10) 0.4859(4) 0.4792(5) 0.026 Uiso 1 1 calc R
H26B H 0.6119(10) 0.3860(10) 0.5416(3) 0.026 Uiso 1 1 calc R
H26C H 0.7283(9) 0.4237(9) 0.5120(5) 0.026 Uiso 1 1 calc R

loop_
_atom_site_aniso_label
_atom_site_aniso_U_11
_atom_site_aniso_U_22
_atom_site_aniso_U_33
_atom_site_aniso_U_23
_atom_site_aniso_U_13
_atom_site_aniso_U_12
S1 0.0406(2) 0.0317(2) 0.0341(2) 0.00503(16) 0.01414(17) 0.01720(17)
S2 0.01351(14) 0.03182(19) 0.02443(17) 0.00902(13) 0.00084(11) -0.00266(12)
O1 0.0151(4) 0.0292(5) 0.0229(5) 0.0017(4) 0.0035(3) -0.0039(4)
O2 0.0194(4) 0.0208(5) 0.0188(4) 0.0040(3) 0.0063(3) -0.0025(3)
O3 0.0271(5) 0.0198(5) 0.0171(4) -0.0022(3) -0.0037(4) -0.0021(4)
O4 0.0187(4) 0.0194(4) 0.0164(4) 0.0025(3) 0.0012(3) 0.0048(3)
O5 0.0119(4) 0.0244(5) 0.0191(4) 0.0011(4) 0.0007(3) -0.0006(3)
N1 0.0286(6) 0.0206(6) 0.0209(5) -0.0031(4) 0.0072(4) -0.0089(5)
N2 0.0166(5) 0.0166(5) 0.0168(5) 0.0026(4) 0.0031(4) 0.0009(4)
N3 0.0144(4) 0.0142(4) 0.0110(4) 0.0007(3) 0.0008(3) -0.0022(3)
C1 0.0130(5) 0.0186(5) 0.0133(5) -0.0001(4) 0.0022(4) -0.0030(4)
C2 0.0133(5) 0.0157(5) 0.0131(5) 0.0016(4) 0.0018(4) -0.0014(4)
C4 0.0123(5) 0.0134(5) 0.0113(5) 0.0003(4) 0.0002(4) -0.0011(4)
C5 0.0137(5) 0.0145(5) 0.0121(5) -0.0003(4) 0.0004(4) -0.0008(4)
C6 0.0122(5) 0.0180(5) 0.0130(5) -0.0020(4) 0.0009(4) -0.0017(4)
C10 0.0181(5) 0.0193(6) 0.0146(5) -0.0017(4) 0.0032(4) -0.0032(4)
C11 0.0259(7) 0.0251(7) 0.0226(6) 0.0035(5) 0.0112(5) -0.0052(5)
C12 0.0133(5) 0.0184(6) 0.0146(5) 0.0010(4) 0.0004(4) 0.0000(4)
C13 0.0279(7) 0.0307(7) 0.0178(6) 0.0071(5) 0.0015(5) 0.0099(6)
C14 0.0215(6) 0.0147(5) 0.0148(5) 0.0023(4) 0.0053(4) -0.0018(4)
C15 0.0245(6) 0.0172(6) 0.0194(6) 0.0031(5) 0.0054(5) 0.0034(5)
C16 0.0352(8) 0.0198(6) 0.0244(7) 0.0045(5) 0.0140(6) 0.0061(5)
C17 0.0494(10) 0.0179(6) 0.0302(8) -0.0029(6) 0.0194(7) -0.0026(6)
C18 0.0413(9) 0.0225(7) 0.0279(7) -0.0066(6) 0.0128(6) -0.0131(6)
C19 0.0142(5) 0.0129(5) 0.0122(5) -0.0012(4) 0.0020(4) -0.0015(4)
C20 0.0147(5) 0.0174(5) 0.0138(5) 0.0015(4) 0.0010(4) -0.0011(4)
C21 0.0145(5) 0.0193(6) 0.0151(5) -0.0001(4) 0.0018(4) -0.0022(4)
C22 0.0182(5) 0.0209(6) 0.0172(5) 0.0036(5) 0.0044(4) -0.0025(5)
C23 0.0198(6) 0.0205(6) 0.0182(6) 0.0052(5) 0.0034(4) 0.0006(5)
C24 0.0302(8) 0.0433(10) 0.0391(9) 0.0101(8) 0.0075(7) 0.0117(7)
C25 0.0170(6) 0.0363(8) 0.0259(7) 0.0058(6) 0.0031(5) -0.0076(5)
C26 0.0181(5) 0.0194(6) 0.0140(5) -0.0027(4) -0.0003(4) -0.0027(4)

loop_
_atom_type_symbol
_atom_type_description
_atom_type_scat_dispersion_real
_atom_type_scat_dispersion_imag
_atom_type_scat_source
C C 0.0033 0.0016 'International Tables Vol C Tables 4.2.6.8 and 6.1.1.4'
H H 0.0000 0.0000 'International Tables Vol C Tables 4.2.6.8 and 6.1.1.4'
N N 0.0061 0.0033 'International Tables Vol C Tables 4.2.6.8 and 6.1.1.4'
O O 0.0106 0.0060 'International Tables Vol C Tables 4.2.6.8 and 6.1.1.4'
S S 0.1246 0.1234 'International Tables Vol C Tables 4.2.6.8 and 6.1.1.4'

loop_
_geom_angle_atom_site_label_1
_geom_angle_atom_site_label_2
_geom_angle_atom_site_label_3
_geom_angle
C16 S1 C24 104.21(8)
C21 S2 C25 102.72(7)
C10 O2 C11 115.79(11)
C12 O4 C13 114.41(11)
C6 O5 H5 104.0(15)
C14 N1 C18 115.98(14)
C19 N2 C23 116.72(11)
C4 N3 C26 113.66(10)
C4 N3 C2 109.16(9)
C26 N3 C2 112.61(10)
C6 C1 C10 118.35(11)
C6 C1 C2 121.48(11)
C10 C1 C2 120.07(11)
N3 C2 C1 111.76(10)
N3 C2 C14 107.86(10)
C1 C2 C14 114.30(10)
N3 C2 H2 106.5(10)
C1 C2 H2 108.2(10)
C14 C2 H2 107.9(10)
N3 C4 C19 111.28(10)
N3 C4 C5 111.14(10)
C19 C4 C5 114.37(10)
N3 C4 H4 106.8(10)
C19 C4 H4 107.5(10)
C5 C4 H4 105.2(10)
C6 C5 C12 110.94(10)
C6 C5 C4 107.99(10)
C12 C5 C4 110.62(10)
C6 C5 H5A 107.9(10)
C12 C5 H5A 107.9(10)
C4 C5 H5A 111.5(10)
O5 C6 C1 124.07(11)
O5 C6 C5 112.54(11)
C1 C6 C5 123.38(11)
O1 C10 O2 122.52(12)
O1 C10 C1 124.19(12)
O2 C10 C1 113.27(11)
O2 C11 H11A 109.5
O2 C11 H11B 109.5
H11A C11 H11B 109.5
O2 C11 H11C 109.5
H11A C11 H11C 109.5
H11B C11 H11C 109.5
O3 C12 O4 124.61(12)
O3 C12 C5 123.88(12)
O4 C12 C5 111.50(10)
O4 C13 H13A 109.5
O4 C13 H13B 109.5
H13A C13 H13B 109.5
O4 C13 H13C 109.5
H13A C13 H13C 109.5
H13B C13 H13C 109.5
N1 C14 C15 123.93(13)
N1 C14 C2 118.16(12)
C15 C14 C2 117.91(11)
C16 C15 C14 119.33(14)
C16 C15 H15 120.8(11)
C14 C15 H15 119.8(11)
C15 C16 C17 117.26(15)
C15 C16 S1 125.58(13)
C17 C16 S1 117.15(12)
C18 C17 C16 119.07(15)
C18 C17 H17 119.2(13)
C16 C17 H17 121.7(13)
N1 C18 C17 124.42(15)
N1 C18 H18 114.5(14)
C17 C18 H18 120.9(14)
N2 C19 C20 123.25(11)
N2 C19 C4 117.24(11)
C20 C19 C4 119.48(11)
C19 C20 C21 119.42(12)
C19 C20 H20 119.5(11)
C21 C20 H20 121.0(11)
C20 C21 C22 117.69(12)
C20 C21 S2 116.92(10)
C22 C21 S2 125.39(10)
C23 C22 C21 118.23(12)
C23 C22 H22 120.3(11)
C21 C22 H22 121.4(11)
N2 C23 C22 124.60(12)
N2 C23 H23 115.4(11)
C22 C23 H23 120.0(11)
S1 C24 H24A 109.5
S1 C24 H24B 109.5
H24A C24 H24B 109.5
S1 C24 H24C 109.5
H24A C24 H24C 109.5
H24B C24 H24C 109.5
S2 C25 H25A 109.5
S2 C25 H25B 109.5
H25A C25 H25B 109.5
S2 C25 H25C 109.5
H25A C25 H25C 109.5
H25B C25 H25C 109.5
N3 C26 H26A 109.5
N3 C26 H26B 109.5
H26A C26 H26B 109.5
N3 C26 H26C 109.5
H26A C26 H26C 109.5
H26B C26 H26C 109.5

loop_
_geom_bond_atom_site_label_1
_geom_bond_atom_site_label_2
_geom_bond_distance
S1 C16 1.7591(18)
S1 C24 1.795(2)
S2 C21 1.7452(15)
S2 C25 1.7937(16)
O1 C10 1.2323(17)
O2 C10 1.3331(17)
O2 C11 1.4471(16)
O3 C12 1.2025(16)
O4 C12 1.3364(17)
O4 C13 1.4443(17)
O5 C6 1.3468(16)
O5 H5 0.82(2)
N1 C14 1.3318(18)
N1 C18 1.356(2)
N2 C19 1.3370(16)
N2 C23 1.3407(17)
N3 C4 1.4640(16)
N3 C26 1.4650(17)
N3 C2 1.4674(16)
C1 C6 1.3551(18)
C1 C10 1.4640(17)
C1 C2 1.5192(18)
C2 C14 1.5297(19)
C2 H2 1.000(17)
C4 C19 1.5113(17)
C4 C5 1.5432(18)
C4 H4 1.001(17)
C5 C6 1.5088(17)
C5 C12 1.5196(18)
C5 H5A 0.979(18)
C11 H11A 0.9465
C11 H11B 0.9465
C11 H11C 0.9465
C13 H13A 0.9422
C13 H13B 0.9422
C13 H13C 0.9422
C14 C15 1.400(2)
C15 C16 1.395(2)
C15 H15 0.973(19)
C16 C17 1.397(3)
C17 C18 1.382(3)
C17 H17 0.99(2)
C18 H18 0.91(2)
C19 C20 1.3899(18)
C20 C21 1.3963(17)
C20 H20 0.929(18)
C21 C22 1.3982(18)
C22 C23 1.3850(19)
C22 H22 0.940(19)
C23 H23 0.969(19)
C24 H24A 0.9589
C24 H24B 0.9589
C24 H24C 0.9589
C25 H25A 0.9643
C25 H25B 0.9643
C25 H25C 0.9643
C26 H26A 0.9527
C26 H26B 0.9527
C26 H26C 0.9527

loop_
_geom_torsion_atom_site_label_1
_geom_torsion_atom_site_label_2
_geom_torsion_atom_site_label_3
_geom_torsion_atom_site_label_4
_geom_torsion
C4 N3 C2 C1 49.57(13)
C26 N3 C2 C1 -77.65(12)
C4 N3 C2 C14 -76.87(12)
C26 N3 C2 C14 155.91(10)
C6 C1 C2 N3 -15.08(16)
C10 C1 C2 N3 161.40(11)
C6 C1 C2 C14 107.77(14)
C10 C1 C2 C14 -75.75(14)
C26 N3 C4 C19 -71.90(12)
C2 N3 C4 C19 161.48(10)
C26 N3 C4 C5 56.81(13)
C2 N3 C4 C5 -69.81(12)
N3 C4 C5 C6 49.78(12)
C19 C4 C5 C6 176.81(9)
N3 C4 C5 C12 171.35(10)
C19 C4 C5 C12 -61.62(13)
C10 C1 C6 O5 0.35(19)
C2 C1 C6 O5 176.88(11)
C10 C1 C6 C5 -178.66(11)
C2 C1 C6 C5 -2.12(18)
C12 C5 C6 O5 44.94(14)
C4 C5 C6 O5 166.32(10)
C12 C5 C6 C1 -135.95(12)
C4 C5 C6 C1 -14.58(16)
C11 O2 C10 O1 2.98(19)
C11 O2 C10 C1 -175.72(11)
C6 C1 C10 O1 -6.3(2)
C2 C1 C10 O1 177.16(12)
C6 C1 C10 O2 172.43(11)
C2 C1 C10 O2 -4.16(17)
C13 O4 C12 O3 11.67(18)
C13 O4 C12 C5 -169.11(10)
C6 C5 C12 O3 67.72(16)
C4 C5 C12 O3 -52.09(16)
C6 C5 C12 O4 -111.49(12)
C4 C5 C12 O4 128.69(11)
C18 N1 C14 C15 -0.3(2)
C18 N1 C14 C2 -179.88(12)
N3 C2 C14 N1 129.18(12)
C1 C2 C14 N1 4.24(16)
N3 C2 C14 C15 -50.45(14)
C1 C2 C14 C15 -175.40(11)
N1 C14 C15 C16 0.4(2)
C2 C14 C15 C16 -179.96(11)
C14 C15 C16 C17 -0.1(2)
C14 C15 C16 S1 -179.59(10)
C24 S1 C16 C15 1.54(15)
C24 S1 C16 C17 -177.93(13)
C15 C16 C17 C18 -0.3(2)
S1 C16 C17 C18 179.22(12)
C14 N1 C18 C17 -0.2(2)
C16 C17 C18 N1 0.5(3)
C23 N2 C19 C20 1.05(18)
C23 N2 C19 C4 179.19(11)
N3 C4 C19 N2 152.67(11)
C5 C4 C19 N2 25.71(15)
N3 C4 C19 C20 -29.12(15)
C5 C4 C19 C20 -156.08(11)
N2 C19 C20 C21 -2.85(19)
C4 C19 C20 C21 179.05(11)
C19 C20 C21 C22 1.94(18)
C19 C20 C21 S2 -177.64(10)
C25 S2 C21 C20 168.78(11)
C25 S2 C21 C22 -10.76(14)
C20 C21 C22 C23 0.50(19)
S2 C21 C22 C23 -179.97(11)
C19 N2 C23 C22 1.6(2)
C21 C22 C23 N2 -2.4(2)
